data_1507915
loop_
_publ_author_name
'Park, Hee-Jun'
'Chung, Young Keun'

_publ_section_title
;
 Ru(II)-M(I) (M = Rh and Ir) bimetallic complexes based on a bridging
 ligand composed of 1,10-phenanthroline and N-heterocyclic carbene:
 Coordination chemistry and detection property of carbon monoxide
;
_journal_name_full
;
Inorganica Chimica Acta
;
_journal_page_first 105
_journal_page_last 113
_journal_paper_doi 10.1016/j.ica.2012.04.038
_journal_volume 391
_journal_year 2012
_chemical_formula_sum 'C49 H49 F18 N8 O4 P3 Ru'
_chemical_formula_weight 1349.94
_chemical_name_common monoRu
_space_group_IT_number 2
_symmetry_cell_setting triclinic
_symmetry_space_group_name_Hall '-P 1'
_symmetry_space_group_name_H-M 'P -1'
_atom_sites_solution_hydrogens geom
_atom_sites_solution_primary direct
_atom_sites_solution_secondary difmap
_cell_angle_alpha 101.268(2)
_cell_angle_beta 105.102(2)
_cell_angle_gamma 105.219(2)
_cell_formula_units_Z 2
_cell_length_a 13.6586(4)
_cell_length_b 14.2542(5)
_cell_length_c 17.7669(7)
_cell_measurement_temperature 293(2)
_cell_volume 3090.6(2)
_computing_molecular_graphics 'ORTEP 3v2'
_computing_publication_material WINGX
_computing_structure_refinement 'SHELXL-97 (Sheldrick, 2008)'
_computing_structure_solution SHELXS-97
_diffrn_ambient_temperature 293(2)
_diffrn_measured_fraction_theta_full 0.958
_diffrn_measured_fraction_theta_max 0.958
_diffrn_radiation_monochromator graphite
_diffrn_radiation_source 'fine-focus sealed tube'
_diffrn_radiation_type Mok/a
_diffrn_radiation_wavelength 0.71073
_diffrn_reflns_av_R_equivalents 0.0291
_diffrn_reflns_av_sigmaI/netI 0.0461
_diffrn_reflns_limit_h_max 17
_diffrn_reflns_limit_h_min -17
_diffrn_reflns_limit_k_max 18
_diffrn_reflns_limit_k_min -18
_diffrn_reflns_limit_l_max 23
_diffrn_reflns_limit_l_min -22
_diffrn_reflns_number 20682
_diffrn_reflns_theta_full 27.62
_diffrn_reflns_theta_max 27.62
_diffrn_reflns_theta_min 1.64
_exptl_absorpt_coefficient_mu 0.432
_exptl_absorpt_correction_T_max 0.9185
_exptl_absorpt_correction_T_min 0.9185
_exptl_absorpt_correction_type empirical
_exptl_crystal_colour red
_exptl_crystal_density_diffrn 1.451
_exptl_crystal_density_method 'not measured'
_exptl_crystal_description needle
_exptl_crystal_F_000 1364
_exptl_crystal_size_max 0.20
_exptl_crystal_size_mid 0.20
_exptl_crystal_size_min 0.20
_refine_diff_density_max 2.339
_refine_diff_density_min -0.840
_refine_diff_density_rms 0.150
_refine_ls_extinction_coef 0.011(3)
_refine_ls_extinction_expression Fc^*^=kFc[1+0.001xFc^2^\l^3^/sin(2\q)]^-1/4^
_refine_ls_extinction_method SHELXL
_refine_ls_goodness_of_fit_ref 1.329
_refine_ls_hydrogen_treatment mixed
_refine_ls_matrix_type full
_refine_ls_number_parameters 749
_refine_ls_number_reflns 13773
_refine_ls_number_restraints 13
_refine_ls_restrained_S_all 1.331
_refine_ls_R_factor_all 0.1233
_refine_ls_R_factor_gt 0.1044
_refine_ls_shift/su_max 0.006
_refine_ls_shift/su_mean 0.001
_refine_ls_structure_factor_coef Fsqd
_refine_ls_weighting_details 'calc w=1/[\s^2^(Fo^2^)+(0.2000P)^2^+0.0000P] where P=(Fo^2^+2Fc^2^)/3'
_refine_ls_weighting_scheme calc
_refine_ls_wR_factor_gt 0.3024
_refine_ls_wR_factor_ref 0.3244
_reflns_number_gt 10942
_reflns_number_total 13773
_reflns_threshold_expression >2\s(I)
_cod_data_source_file ICA-2012-391-105-113.cif
_cod_data_source_block ru
_cod_depositor_comments
;
The following automatic conversions were performed:

'_exptl_absorpt_correction_type' value 'Empirical' changed to
'empirical' according to the built-in table from CIF Core dictionary
named 'cif_core.dic' version 2.4.1 from 2010-06-29.

Automatic conversion script
Id: cif_fix_values 1715 2011-07-08 13:25:40Z adriana 
;
_cod_original_cell_volume 3090.60(19)
_cod_database_code 1507915

loop_
_symmetry_equiv_pos_as_xyz
'x, y, z'
'-x, -y, -z'

loop_
_atom_site_label
_atom_site_type_symbol
_atom_site_fract_x
_atom_site_fract_y
_atom_site_fract_z
_atom_site_U_iso_or_equiv
_atom_site_adp_type
_atom_site_occupancy
_atom_site_symmetry_multiplicity
_atom_site_calc_flag
_atom_site_refinement_flags
Ru1 Ru 0.70549(3) 0.88822(3) 0.72160(2) 0.0502(2) Uani 1 1 d .
P2 P 0.34032(13) 0.29651(13) 0.81725(11) 0.0645(4) Uani 1 1 d .
P3 P 0.0247(2) 0.74047(15) 0.96277(14) 0.0926(6) Uani 1 1 d .
N1 N 0.6463(3) 1.0054(3) 0.7476(3) 0.0529(9) Uani 1 1 d .
N5 N 0.7348(4) 0.8815(3) 0.8405(3) 0.0543(9) Uani 1 1 d .
N2 N 0.8417(4) 1.0122(3) 0.7462(3) 0.0528(9) Uani 1 1 d .
P1 P 0.7283(3) 0.2404(3) 0.5582(2) 0.1326(11) Uani 1 1 d .
N6 N 0.5702(4) 0.7710(3) 0.7094(3) 0.0598(11) Uani 1 1 d .
N3 N 0.7739(4) 0.7803(4) 0.6872(3) 0.0613(11) Uani 1 1 d .
N4 N 0.6703(4) 0.8755(4) 0.5979(3) 0.0596(10) Uani 1 1 d .
C5 C 0.7205(4) 1.1000(4) 0.7671(3) 0.0512(10) Uani 1 1 d .
C12 C 0.8830(5) 1.2845(4) 0.8069(4) 0.0634(14) Uani 1 1 d .
C6 C 0.8271(4) 1.1039(4) 0.7675(3) 0.0487(10) Uani 1 1 d .
C4 C 0.6931(5) 1.1879(4) 0.7860(4) 0.0586(13) Uani 1 1 d .
C11 C 0.7809(5) 1.2816(4) 0.8064(4) 0.0625(13) Uani 1 1 d .
C2 C 0.5144(5) 1.0808(5) 0.7653(5) 0.082(2) Uani 1 1 d .
H2 H 0.4455 1.0723 0.7677 0.098 Uiso 1 1 calc R
C7 C 0.9104(4) 1.1941(4) 0.7858(4) 0.0582(12) Uani 1 1 d .
C9 C 1.0223(5) 1.0977(5) 0.7651(5) 0.0772(19) Uani 1 1 d .
H9 H 1.0883 1.0938 0.7626 0.093 Uiso 1 1 calc R
C3 C 0.5869(5) 1.1781(5) 0.7829(5) 0.0708(16) Uani 1 1 d .
H3 H 0.5655 1.2349 0.7924 0.085 Uiso 1 1 calc R
C10 C 0.9369(5) 1.0089(5) 0.7464(4) 0.0665(14) Uani 1 1 d .
H10 H 0.9473 0.9466 0.7340 0.080 Uiso 1 1 calc R
C1 C 0.5455(5) 0.9966(5) 0.7441(5) 0.0707(16) Uani 1 1 d .
H1 H 0.4945 0.9323 0.7270 0.085 Uiso 1 1 calc R
C8 C 1.0111(5) 1.1891(5) 0.7867(4) 0.0707(16) Uani 1 1 d .
H8 H 1.0697 1.2480 0.8020 0.085 Uiso 1 1 calc R
C18 C 0.7010(5) 0.8048(4) 0.5579(4) 0.0634(13) Uani 1 1 d .
C30 C 0.5727(5) 0.7419(4) 0.7781(4) 0.0646(13) Uani 1 1 d .
C29 C 0.6644(5) 0.8027(4) 0.8493(4) 0.0637(13) Uani 1 1 d .
C17 C 0.7577(5) 0.7525(4) 0.6057(4) 0.0656(14) Uani 1 1 d .
C34 C 0.4844(6) 0.7191(5) 0.6439(4) 0.0758(16) Uani 1 1 d .
H34 H 0.4814 0.7359 0.5956 0.091 Uiso 1 1 calc R
C19 C 0.6828(5) 0.7817(6) 0.4738(4) 0.0746(16) Uani 1 1 d .
C24 C 0.7721(9) 0.6565(7) 0.4819(6) 0.104(3) Uani 1 1 d .
H24 H 0.7943 0.6067 0.4562 0.125 Uiso 1 1 calc R
C16 C 0.7955(6) 0.6794(5) 0.5681(5) 0.0799(18) Uani 1 1 d .
C25 C 0.8177(5) 0.9425(4) 0.9072(4) 0.0619(13) Uani 1 1 d .
H25 H 0.8680 0.9971 0.9021 0.074 Uiso 1 1 calc R
C28 C 0.6732(6) 0.7783(5) 0.9240(4) 0.0736(16) Uani 1 1 d .
C23 C 0.7200(9) 0.7036(7) 0.4378(5) 0.100(3) Uani 1 1 d .
H23 H 0.7068 0.6863 0.3820 0.120 Uiso 1 1 calc R
C14 C 0.8715(8) 0.6657(7) 0.7026(6) 0.103(3) Uani 1 1 d .
H14 H 0.9084 0.6357 0.7368 0.124 Uiso 1 1 calc R
C15 C 0.8572(8) 0.6372(6) 0.6191(6) 0.102(3) Uani 1 1 d .
H15 H 0.8878 0.5916 0.5981 0.123 Uiso 1 1 calc R
C22 C 0.6219(5) 0.9290(6) 0.5559(4) 0.0760(17) Uani 1 1 d .
H22 H 0.5999 0.9782 0.5829 0.091 Uiso 1 1 calc R
C13 C 0.8313(6) 0.7381(5) 0.7345(5) 0.0790(18) Uani 1 1 d .
H13 H 0.8446 0.7578 0.7902 0.095 Uiso 1 1 calc R
C20 C 0.6346(7) 0.8374(7) 0.4312(5) 0.091(2) Uani 1 1 d .
H20 H 0.6226 0.8256 0.3757 0.109 Uiso 1 1 calc R
C31 C 0.4946(6) 0.6593(5) 0.7818(5) 0.0827(19) Uani 1 1 d .
C26 C 0.8299(6) 0.9265(5) 0.9824(4) 0.0742(16) Uani 1 1 d .
H26 H 0.8863 0.9714 1.0275 0.089 Uiso 1 1 calc R
C33 C 0.3971(7) 0.6387(6) 0.6446(5) 0.098(3) Uani 1 1 d .
H33 H 0.3357 0.6081 0.5991 0.118 Uiso 1 1 calc R
C27 C 0.7581(7) 0.8434(6) 0.9911(4) 0.0826(19) Uani 1 1 d .
H27 H 0.7671 0.8316 1.0417 0.099 Uiso 1 1 calc R
C21 C 0.6040(7) 0.9124(8) 0.4731(5) 0.092(2) Uani 1 1 d .
H21 H 0.5716 0.9511 0.4454 0.110 Uiso 1 1 calc R
C32 C 0.4045(7) 0.6089(6) 0.7099(6) 0.107(3) Uani 1 1 d .
H32 H 0.3499 0.5535 0.7095 0.128 Uiso 1 1 calc R
C36 C 0.5948(9) 0.6943(6) 0.9265(5) 0.103(3) Uani 1 1 d .
H36 H 0.6017 0.6776 0.9752 0.124 Uiso 1 1 calc R
C35 C 0.5062(8) 0.6344(7) 0.8579(6) 0.108(3) Uani 1 1 d .
H35 H 0.4553 0.5789 0.8614 0.130 Uiso 1 1 calc R
N8 N 0.9457(5) 1.3853(4) 0.8300(4) 0.0779(15) Uani 1 1 d .
N7 N 0.7853(5) 1.3821(4) 0.8292(5) 0.0824(17) Uani 1 1 d .
C37 C 0.8836(7) 1.4401(5) 0.8421(6) 0.094(2) Uani 1 1 d .
H37 H 0.9067 1.5106 0.8577 0.113 Uiso 1 1 calc R
C40 C 1.0620(8) 1.4337(7) 0.8436(7) 0.117(4) Uani 1 1 d .
H40A H 1.1047 1.4012 0.8751 0.140 Uiso 1 1 calc R
H40B H 1.0857 1.5051 0.8724 0.140 Uiso 1 1 calc R
C41 C 1.0736(11) 1.4183(10) 0.7513(11) 0.165(6) Uani 1 1 d .
H41A H 1.1474 1.4238 0.7561 0.198 Uiso 1 1 calc R
H41B H 1.0285 1.3503 0.7181 0.198 Uiso 1 1 calc R
C38 C 0.6949(8) 1.4218(6) 0.8304(8) 0.111(3) Uani 1 1 d .
H38A H 0.6523 1.3841 0.8575 0.134 Uiso 1 1 calc R
H38B H 0.7254 1.4918 0.8637 0.134 Uiso 1 1 calc R
C39 C 0.6234(11) 1.4188(9) 0.7542(13) 0.182(8) Uani 1 1 d .
H39A H 0.6006 1.3508 0.7182 0.218 Uiso 1 1 calc R
H39B H 0.5599 1.4300 0.7635 0.218 Uiso 1 1 calc R
F33 F 0.0160(6) 0.8317(4) 0.9252(4) 0.137(2) Uani 1 1 d .
F31 F -0.0996(6) 0.6814(5) 0.9124(5) 0.153(3) Uani 1 1 d .
F34 F 0.0279(7) 0.6459(5) 0.9983(4) 0.151(3) Uani 1 1 d .
F35 F 0.0483(7) 0.6848(5) 0.8870(4) 0.146(2) Uani 1 1 d .
F36 F -0.0089(7) 0.7918(6) 1.0352(4) 0.154(3) Uani 1 1 d .
F32 F 0.1445(6) 0.7990(6) 1.0111(5) 0.164(3) Uani 1 1 d .
F24 F 0.4026(6) 0.2713(7) 0.7587(4) 0.150(3) Uani 1 1 d .
F21 F 0.2296(5) 0.2444(7) 0.7464(4) 0.178(3) Uani 1 1 d .
F26 F 0.3338(9) 0.3887(6) 0.7830(6) 0.189(4) Uani 1 1 d .
F23 F 0.2718(5) 0.3113(8) 0.8722(4) 0.169(3) Uani 1 1 d .
F22 F 0.4431(6) 0.3570(10) 0.8873(4) 0.204(5) Uani 1 1 d .
F25 F 0.3411(17) 0.2066(10) 0.8482(8) 0.321(10) Uani 1 1 d .
C43 C 1.0433(10) 1.4932(9) 0.7076(8) 0.121(3) Uani 1 1 d .
H43A H 0.9678 1.4838 0.6990 0.146 Uiso 1 1 calc R
H43B H 1.0841 1.5612 0.7428 0.146 Uiso 1 1 calc R
C42 C 0.6622(12) 1.4876(10) 0.7132(15) 0.224(11) Uani 1 1 d D
H42A H 0.7265 1.4773 0.7047 0.269 Uiso 1 1 calc R
H42B H 0.6837 1.5557 0.7488 0.269 Uiso 1 1 calc R
F15 F 0.6529(9) 0.1560(7) 0.4781(6) 0.199(4) Uani 1 1 d .
F16 F 0.7961(9) 0.3284(10) 0.6409(6) 0.221(5) Uani 1 1 d .
F14 F 0.7560(13) 0.3135(11) 0.5131(7) 0.279(8) Uani 1 1 d .
F11 F 0.6321(11) 0.2828(10) 0.5470(8) 0.263(7) Uani 1 1 d .
F13 F 0.6926(18) 0.1699(12) 0.6016(7) 0.373(13) Uani 1 1 d .
F12 F 0.8185(14) 0.214(2) 0.5622(16) 0.448(16) Uani 1 1 d .
C45 C 1.0613(16) 1.4854(14) 0.6280(15) 0.232(11) Uani 1 1 d .
H45A H 1.0368 1.5333 0.6039 0.348 Uiso 1 1 calc R
H45B H 1.0223 1.4181 0.5926 0.348 Uiso 1 1 calc R
H45C H 1.1366 1.4998 0.6360 0.348 Uiso 1 1 calc R
O2 O 0.2979(9) 0.8653(14) 0.7296(10) 0.247(8) Uani 1 1 d D
O3 O 0.4486(13) 0.008(2) 0.0464(10) 0.339(13) Uani 1 1 d .
O4 O 0.9443(7) 0.9380(9) 0.5363(7) 0.182(4) Uani 1 1 d .
O1 O 0.1045(9) 0.8828(10) 0.7358(10) 0.188(5) Uani 1 1 d D
C111 C 0.1993(18) 0.9039(19) 0.8046(10) 0.265(14) Uani 1 1 d D
H11A H 0.1801 0.8986 0.8528 0.317 Uiso 1 1 calc R
H11B H 0.2485 0.9717 0.8153 0.317 Uiso 1 1 calc R
C333 C 0.1491(19) 0.9065(18) 0.6785(11) 0.218(11) Uani 1 1 d D
H33A H 0.0916 0.8947 0.6286 0.261 Uiso 1 1 calc R
H33B H 0.1904 0.9782 0.6970 0.261 Uiso 1 1 calc R
C222 C 0.2481(18) 0.8287(19) 0.7824(16) 0.34(2) Uani 1 1 d D
H22A H 0.3001 0.8249 0.8297 0.408 Uiso 1 1 calc R
H22B H 0.1943 0.7622 0.7552 0.408 Uiso 1 1 calc R
C444 C 0.2136(16) 0.854(2) 0.6617(9) 0.277(17) Uani 1 1 d D
H44A H 0.2423 0.8772 0.6215 0.332 Uiso 1 1 calc R
H44B H 0.1713 0.7829 0.6383 0.332 Uiso 1 1 calc R
C44 C 0.5875(14) 1.4828(13) 0.6325(17) 0.33(2) Uani 1 1 d D
H44C H 0.6238 1.5320 0.6102 0.501 Uiso 1 1 calc R
H44D H 0.5252 1.4971 0.6399 0.501 Uiso 1 1 calc R
H44E H 0.5659 1.4163 0.5959 0.501 Uiso 1 1 calc R

loop_
_atom_site_aniso_label
_atom_site_aniso_U_11
_atom_site_aniso_U_22
_atom_site_aniso_U_33
_atom_site_aniso_U_23
_atom_site_aniso_U_13
_atom_site_aniso_U_12
Ru1 0.0499(3) 0.0497(3) 0.0532(3) 0.02006(19) 0.01505(19) 0.01775(19)
P2 0.0558(8) 0.0750(9) 0.0684(9) 0.0250(7) 0.0268(7) 0.0213(7)
P3 0.1158(17) 0.0628(10) 0.0744(12) 0.0153(9) 0.0057(11) 0.0182(10)
N1 0.050(2) 0.048(2) 0.064(3) 0.0214(19) 0.019(2) 0.0174(18)
N5 0.061(2) 0.056(2) 0.050(2) 0.0177(19) 0.019(2) 0.022(2)
N2 0.050(2) 0.052(2) 0.060(3) 0.0219(19) 0.0170(19) 0.0185(18)
P1 0.142(3) 0.157(3) 0.111(2) 0.064(2) 0.038(2) 0.055(2)
N6 0.057(2) 0.052(2) 0.062(3) 0.020(2) 0.011(2) 0.0093(19)
N3 0.064(3) 0.058(2) 0.060(3) 0.017(2) 0.013(2) 0.024(2)
N4 0.053(2) 0.065(3) 0.059(3) 0.027(2) 0.012(2) 0.017(2)
C5 0.045(2) 0.054(3) 0.056(3) 0.022(2) 0.016(2) 0.015(2)
C12 0.064(3) 0.051(3) 0.073(4) 0.016(3) 0.029(3) 0.011(2)
C6 0.046(2) 0.052(2) 0.049(3) 0.017(2) 0.015(2) 0.0162(19)
C4 0.064(3) 0.057(3) 0.071(3) 0.029(3) 0.031(3) 0.028(2)
C11 0.060(3) 0.052(3) 0.072(4) 0.016(3) 0.020(3) 0.016(2)
C2 0.056(3) 0.077(4) 0.137(7) 0.047(4) 0.047(4) 0.035(3)
C7 0.055(3) 0.059(3) 0.061(3) 0.021(2) 0.022(2) 0.014(2)
C9 0.048(3) 0.080(4) 0.108(6) 0.028(4) 0.036(3) 0.018(3)
C3 0.063(3) 0.065(3) 0.102(5) 0.033(3) 0.036(3) 0.034(3)
C10 0.053(3) 0.066(3) 0.086(4) 0.024(3) 0.024(3) 0.026(3)
C1 0.051(3) 0.062(3) 0.107(5) 0.037(3) 0.032(3) 0.016(2)
C8 0.049(3) 0.072(4) 0.085(4) 0.025(3) 0.023(3) 0.009(3)
C18 0.058(3) 0.063(3) 0.063(3) 0.017(3) 0.019(3) 0.010(2)
C30 0.067(3) 0.058(3) 0.067(4) 0.024(3) 0.022(3) 0.012(2)
C29 0.083(4) 0.057(3) 0.053(3) 0.019(2) 0.019(3) 0.026(3)
C17 0.069(3) 0.050(3) 0.068(4) 0.008(2) 0.020(3) 0.013(2)
C34 0.071(4) 0.073(4) 0.069(4) 0.023(3) 0.012(3) 0.011(3)
C19 0.066(4) 0.088(4) 0.057(3) 0.018(3) 0.015(3) 0.011(3)
C24 0.137(8) 0.098(6) 0.087(6) 0.003(5) 0.053(6) 0.057(6)
C16 0.090(5) 0.075(4) 0.075(4) 0.012(3) 0.027(4) 0.034(4)
C25 0.065(3) 0.057(3) 0.054(3) 0.009(2) 0.013(3) 0.017(2)
C28 0.089(4) 0.072(4) 0.063(4) 0.031(3) 0.029(3) 0.021(3)
C23 0.142(8) 0.088(5) 0.062(4) 0.008(4) 0.037(5) 0.031(5)
C14 0.136(8) 0.104(6) 0.096(6) 0.037(5) 0.032(6) 0.083(6)
C15 0.124(7) 0.079(5) 0.106(7) 0.008(4) 0.027(5) 0.060(5)
C22 0.071(4) 0.097(5) 0.067(4) 0.040(4) 0.017(3) 0.031(3)
C13 0.083(4) 0.072(4) 0.084(5) 0.021(3) 0.012(3) 0.045(3)
C20 0.097(5) 0.121(6) 0.057(4) 0.032(4) 0.023(4) 0.034(5)
C31 0.093(5) 0.058(3) 0.083(5) 0.023(3) 0.024(4) 0.004(3)
C26 0.070(4) 0.077(4) 0.059(4) 0.010(3) 0.008(3) 0.017(3)
C33 0.084(5) 0.089(5) 0.081(5) 0.019(4) 0.004(4) -0.008(4)
C27 0.107(5) 0.086(5) 0.053(3) 0.028(3) 0.021(4) 0.028(4)
C21 0.095(5) 0.125(7) 0.071(5) 0.053(5) 0.023(4) 0.047(5)
C32 0.084(5) 0.074(5) 0.129(8) 0.028(5) 0.030(5) -0.022(4)
C36 0.142(8) 0.075(5) 0.074(5) 0.038(4) 0.027(5) 0.004(5)
C35 0.118(7) 0.085(5) 0.099(6) 0.049(5) 0.026(5) -0.010(5)
N8 0.081(4) 0.052(3) 0.101(4) 0.016(3) 0.041(3) 0.015(2)
N7 0.076(3) 0.057(3) 0.123(5) 0.024(3) 0.042(4) 0.028(3)
C37 0.100(6) 0.053(3) 0.127(7) 0.018(4) 0.053(5) 0.010(4)
C40 0.110(7) 0.078(5) 0.152(9) 0.009(5) 0.076(7) -0.001(5)
C41 0.132(10) 0.139(10) 0.279(19) 0.090(12) 0.121(12) 0.058(8)
C38 0.097(6) 0.064(4) 0.182(11) 0.027(5) 0.055(7) 0.038(4)
C39 0.125(9) 0.100(8) 0.39(3) 0.112(12) 0.145(15) 0.063(7)
F33 0.200(7) 0.067(3) 0.126(5) 0.030(3) 0.026(4) 0.041(3)
F31 0.124(5) 0.118(4) 0.158(6) 0.058(4) -0.015(4) -0.008(4)
F34 0.217(7) 0.106(4) 0.110(4) 0.054(4) 0.009(5) 0.048(4)
F35 0.209(8) 0.127(5) 0.126(5) 0.045(4) 0.058(5) 0.083(5)
F36 0.195(7) 0.182(6) 0.088(4) 0.029(4) 0.032(4) 0.088(6)
F32 0.117(5) 0.134(5) 0.181(7) 0.004(5) -0.013(4) 0.036(4)
F24 0.138(5) 0.260(9) 0.105(4) 0.057(5) 0.064(4) 0.122(6)
F21 0.092(4) 0.255(9) 0.125(5) 0.024(6) 0.028(4) -0.015(5)
F26 0.291(12) 0.114(5) 0.167(7) 0.075(5) 0.049(8) 0.079(6)
F23 0.113(5) 0.305(10) 0.134(5) 0.088(6) 0.081(4) 0.083(6)
F22 0.098(4) 0.352(13) 0.086(4) 0.039(6) 0.007(3) -0.007(6)
F25 0.66(3) 0.260(12) 0.254(13) 0.208(12) 0.255(18) 0.298(18)
C43 0.133(9) 0.119(8) 0.144(10) 0.050(7) 0.064(8) 0.066(7)
C42 0.117(10) 0.114(10) 0.47(4) 0.136(16) 0.095(17) 0.046(8)
F15 0.240(10) 0.139(6) 0.163(8) 0.044(6) -0.007(7) 0.044(6)
F16 0.186(9) 0.256(12) 0.148(8) 0.095(8) -0.012(6) -0.004(8)
F14 0.321(18) 0.281(14) 0.168(9) 0.118(10) 0.039(10) -0.009(13)
F11 0.237(13) 0.244(12) 0.238(12) -0.058(10) 0.008(10) 0.128(11)
F13 0.60(3) 0.265(14) 0.125(8) 0.109(9) 0.032(13) -0.008(17)
F12 0.270(18) 0.68(5) 0.55(4) 0.22(3) 0.16(2) 0.35(3)
C45 0.24(2) 0.172(14) 0.36(3) 0.064(17) 0.24(2) 0.074(14)
O2 0.103(7) 0.37(2) 0.205(14) -0.007(13) 0.065(9) 0.019(10)
O3 0.264(17) 0.67(4) 0.239(16) 0.18(2) 0.145(14) 0.30(2)
O4 0.112(6) 0.231(11) 0.205(11) 0.089(9) 0.071(7) 0.021(7)
O1 0.151(9) 0.212(11) 0.265(15) 0.098(11) 0.100(10) 0.113(9)
C111 0.32(3) 0.37(3) 0.121(13) -0.002(17) 0.024(16) 0.24(3)
C333 0.32(3) 0.32(3) 0.149(15) 0.127(17) 0.128(18) 0.21(3)
C222 0.18(2) 0.32(4) 0.62(7) 0.31(4) 0.12(3) 0.12(2)
C444 0.159(17) 0.50(5) 0.092(10) 0.001(18) 0.036(11) 0.05(2)
C44 0.113(11) 0.109(11) 0.70(6) 0.12(2) 0.00(2) 0.033(9)

loop_
_atom_type_symbol
_atom_type_description
_atom_type_scat_dispersion_real
_atom_type_scat_dispersion_imag
_atom_type_scat_source
C C 0.0033 0.0016 'International Tables Vol C Tables 4.2.6.8 and 6.1.1.4'
H H 0.0000 0.0000 'International Tables Vol C Tables 4.2.6.8 and 6.1.1.4'
F F 0.0171 0.0103 'International Tables Vol C Tables 4.2.6.8 and 6.1.1.4'
N N 0.0061 0.0033 'International Tables Vol C Tables 4.2.6.8 and 6.1.1.4'
P P 0.1023 0.0942 'International Tables Vol C Tables 4.2.6.8 and 6.1.1.4'
Ru Ru -1.2594 0.8363 'International Tables Vol C Tables 4.2.6.8 and 6.1.1.4'
O O 0.0106 0.0060 'International Tables Vol C Tables 4.2.6.8 and 6.1.1.4'

loop_
_geom_angle_atom_site_label_1
_geom_angle_atom_site_label_2
_geom_angle_atom_site_label_3
_geom_angle
N1 Ru1 N6 97.31(17)
N1 Ru1 N5 89.85(17)
N6 Ru1 N5 79.04(19)
N1 Ru1 N3 172.97(17)
N6 Ru1 N3 88.21(19)
N5 Ru1 N3 95.50(18)
N1 Ru1 N2 79.61(16)
N6 Ru1 N2 174.01(17)
N5 Ru1 N2 95.75(18)
N3 Ru1 N2 95.27(18)
N1 Ru1 N4 95.69(18)
N6 Ru1 N4 95.86(19)
N5 Ru1 N4 172.94(17)
N3 Ru1 N4 79.35(19)
N2 Ru1 N4 89.58(18)
F25 P2 F22 88.0(9)
F25 P2 F23 82.6(6)
F22 P2 F23 91.3(5)
F25 P2 F24 93.8(6)
F22 P2 F24 92.5(4)
F23 P2 F24 174.7(5)
F25 P2 F26 177.4(9)
F22 P2 F26 94.3(6)
F23 P2 F26 96.1(5)
F24 P2 F26 87.2(5)
F25 P2 F21 96.8(9)
F22 P2 F21 173.6(6)
F23 P2 F21 85.2(4)
F24 P2 F21 91.4(4)
F26 P2 F21 80.8(5)
F32 P3 F35 93.9(5)
F32 P3 F36 90.6(5)
F35 P3 F36 175.5(5)
F32 P3 F33 90.3(4)
F35 P3 F33 91.2(4)
F36 P3 F33 88.7(4)
F32 P3 F31 179.1(4)
F35 P3 F31 86.3(5)
F36 P3 F31 89.2(5)
F33 P3 F31 88.9(4)
F32 P3 F34 92.2(5)
F35 P3 F34 88.6(4)
F36 P3 F34 91.2(4)
F33 P3 F34 177.4(4)
F31 P3 F34 88.6(4)
C1 N1 C5 119.5(4)
C1 N1 Ru1 126.5(4)
C5 N1 Ru1 114.0(3)
C29 N5 C25 117.8(5)
C29 N5 Ru1 114.0(4)
C25 N5 Ru1 128.1(4)
C10 N2 C6 119.8(5)
C10 N2 Ru1 126.2(4)
C6 N2 Ru1 113.9(3)
F12 P1 F13 91.7(13)
F12 P1 F14 93.0(13)
F13 P1 F14 175.3(13)
F12 P1 F15 96.5(12)
F13 P1 F15 87.0(7)
F14 P1 F15 91.9(7)
F12 P1 F11 171.2(13)
F13 P1 F11 97.1(12)
F14 P1 F11 78.2(9)
F15 P1 F11 84.4(6)
F12 P1 F16 88.4(12)
F13 P1 F16 91.9(7)
F14 P1 F16 88.9(7)
F15 P1 F16 175.0(7)
F11 P1 F16 90.9(7)
C34 N6 C30 116.5(5)
C34 N6 Ru1 129.3(4)
C30 N6 Ru1 114.1(4)
C13 N3 C17 118.4(5)
C13 N3 Ru1 128.1(5)
C17 N3 Ru1 113.5(4)
C18 N4 C22 118.4(6)
C18 N4 Ru1 113.8(4)
C22 N4 Ru1 127.8(5)
N1 C5 C4 121.2(4)
N1 C5 C6 116.6(4)
C4 C5 C6 122.2(5)
N8 C12 C11 107.2(5)
N8 C12 C7 130.1(5)
C11 C12 C7 122.6(5)
N2 C6 C7 121.0(4)
N2 C6 C5 115.9(4)
C7 C6 C5 123.0(5)
C5 C4 C3 119.0(5)
C5 C4 C11 114.4(5)
C3 C4 C11 126.6(5)
C12 C11 N7 106.1(5)
C12 C11 C4 122.9(5)
N7 C11 C4 131.0(5)
C1 C2 C3 119.9(5)
C6 C7 C8 118.2(5)
C6 C7 C12 114.8(5)
C8 C7 C12 126.9(5)
C8 C9 C10 121.2(5)
C2 C3 C4 118.1(5)
N2 C10 C9 120.7(6)
N1 C1 C2 122.0(5)
C9 C8 C7 118.9(5)
N4 C18 C19 123.5(6)
N4 C18 C17 116.9(5)
C19 C18 C17 119.6(6)
N6 C30 C31 123.8(6)
N6 C30 C29 115.4(5)
C31 C30 C29 120.8(6)
N5 C29 C28 123.9(6)
N5 C29 C30 116.8(5)
C28 C29 C30 119.3(6)
N3 C17 C16 123.6(6)
N3 C17 C18 116.3(5)
C16 C17 C18 120.1(6)
N6 C34 C33 123.0(7)
C20 C19 C18 118.0(7)
C20 C19 C23 123.8(7)
C18 C19 C23 118.1(7)
C23 C24 C16 122.2(7)
C15 C16 C17 117.1(7)
C15 C16 C24 124.8(7)
C17 C16 C24 118.0(7)
N5 C25 C26 122.0(6)
C27 C28 C36 124.2(7)
C27 C28 C29 116.5(6)
C36 C28 C29 119.2(7)
C24 C23 C19 121.8(7)
C13 C14 C15 120.9(7)
C16 C15 C14 118.2(6)
N4 C22 C21 121.4(7)
N3 C13 C14 121.7(7)
C19 C20 C21 118.6(7)
C30 C31 C32 116.2(7)
C30 C31 C35 119.1(7)
C32 C31 C35 124.6(7)
C25 C26 C27 120.1(6)
C32 C33 C34 119.0(8)
C28 C27 C26 119.6(6)
C22 C21 C20 120.2(7)
C33 C32 C31 121.1(6)
C28 C36 C35 122.2(7)
C36 C35 C31 119.5(6)
C37 N8 C12 107.4(6)
C37 N8 C40 121.5(7)
C12 N8 C40 131.0(6)
C37 N7 C11 108.0(6)
C37 N7 C38 123.5(6)
C11 N7 C38 128.1(6)
N7 C37 N8 111.3(6)
N8 C40 C41 105.6(9)
C43 C41 C40 115.1(10)
C39 C38 N7 118.0(10)
C42 C39 C38 117.7(14)
C45 C43 C41 115.6(11)
C39 C42 C44 117.5(16)
C444 O2 C222 104.3(14)
C333 O1 C111 101.3(14)
O1 C111 C222 105.8(15)
C444 C333 O1 115.1(15)
O2 C222 C111 102.5(16)
C333 C444 O2 112.8(16)

loop_
_geom_bond_atom_site_label_1
_geom_bond_atom_site_label_2
_geom_bond_distance
Ru1 N1 2.064(4)
Ru1 N6 2.069(5)
Ru1 N5 2.072(4)
Ru1 N3 2.073(5)
Ru1 N2 2.080(4)
Ru1 N4 2.083(5)
P2 F25 1.491(8)
P2 F22 1.516(7)
P2 F23 1.540(5)
P2 F24 1.552(5)
P2 F26 1.565(7)
P2 F21 1.574(7)
P3 F32 1.543(7)
P3 F35 1.577(7)
P3 F36 1.587(7)
P3 F33 1.590(6)
P3 F31 1.599(7)
P3 F34 1.602(6)
N1 C1 1.333(7)
N1 C5 1.372(7)
N5 C29 1.339(8)
N5 C25 1.350(8)
N2 C10 1.312(7)
N2 C6 1.369(7)
P1 F12 1.369(11)
P1 F13 1.443(11)
P1 F14 1.466(11)
P1 F15 1.565(10)
P1 F11 1.568(12)
P1 F16 1.597(12)
N6 C34 1.331(9)
N6 C30 1.359(7)
N3 C13 1.335(8)
N3 C17 1.366(8)
N4 C18 1.339(8)
N4 C22 1.343(8)
C5 C4 1.403(7)
C5 C6 1.441(7)
C12 N8 1.381(8)
C12 C11 1.382(8)
C12 C7 1.442(8)
C6 C7 1.389(8)
C4 C3 1.406(8)
C4 C11 1.448(8)
C11 N7 1.390(8)
C2 C1 1.391(9)
C2 C3 1.396(10)
C7 C8 1.392(8)
C9 C8 1.345(10)
C9 C10 1.389(9)
C18 C19 1.405(9)
C18 C17 1.443(9)
C30 C31 1.391(8)
C30 C29 1.448(9)
C29 C28 1.420(8)
C17 C16 1.410(9)
C34 C33 1.424(10)
C19 C20 1.374(11)
C19 C23 1.447(11)
C24 C23 1.318(13)
C24 C16 1.432(11)
C16 C15 1.404(11)
C25 C26 1.373(9)
C28 C27 1.381(11)
C28 C36 1.398(10)
C14 C13 1.385(10)
C14 C15 1.406(13)
C22 C21 1.388(10)
C20 C21 1.399(12)
C31 C32 1.422(12)
C31 C35 1.444(11)
C26 C27 1.389(10)
C33 C32 1.300(12)
C36 C35 1.399(13)
N8 C37 1.323(10)
N8 C40 1.489(10)
N7 C37 1.313(10)
N7 C38 1.491(10)
C40 C41 1.666(18)
C41 C43 1.517(17)
C38 C39 1.43(2)
C39 C42 1.409(19)
C43 C45 1.49(2)
C42 C44 1.505(18)
O2 C444 1.382(15)
O2 C222 1.396(16)
O1 C333 1.367(14)
O1 C111 1.445(15)
C111 C222 1.448(17)
C333 C444 1.346(16)
